data_2203252
loop_
_publ_author_name
'Huang, Yong-Qing'
'Zhang, Hui'
'Chen, Jian-Gu'
'Zou, Wei'
'Li, Li'
'Wei, Zan-Bin'
'Ng, Seik Weng'

_publ_section_title
;
 Diamminediaquabis(4-pyridylthioacetato)copper(II)
;
_journal_issue 2
_journal_name_full 'Acta Crystallographica Section E'
_journal_page_first m133
_journal_page_last m134
_journal_paper_doi 10.1107/S1600536803028629
_journal_volume 60
_journal_year 2004
_chemical_formula_iupac '[Cu (C7 H6 N O2 S)2 (H2 O)2 (N H3)2]'
_chemical_formula_moiety 'C14 H22 Cu N4 O6 S2'
_chemical_formula_sum 'C14 H22 Cu N4 O6 S2'
_chemical_formula_weight 470.02
_chemical_name_systematic
;
Diamminediaquabis(4-pyridylthioacetato)copper(II)
;
_space_group_IT_number 15
_symmetry_cell_setting monoclinic
_symmetry_space_group_name_Hall '-C 2yc'
_symmetry_space_group_name_H-M 'C 1 2/c 1'
_atom_sites_solution_hydrogens geom
_atom_sites_solution_primary direct
_atom_sites_solution_secondary difmap
_audit_creation_method SHELXL-97
_cell_angle_alpha 90
_cell_angle_beta 100.9890(10)
_cell_angle_gamma 90
_cell_formula_units_Z 4
_cell_length_a 23.2630(10)
_cell_length_b 7.0762(3)
_cell_length_c 11.5216(5)
_cell_measurement_reflns_used 6563
_cell_measurement_temperature 298(2)
_cell_measurement_theta_max 28.3
_cell_measurement_theta_min 3.0
_cell_volume 1861.84(14)
_computing_cell_refinement 'SAINT (Bruker, 2001)'
_computing_data_collection 'SMART (Bruker, 2001)'
_computing_data_reduction SAINT
_computing_molecular_graphics 'ORTEPII (Johnson, 1976)'
_computing_publication_material SHELXL97
_computing_structure_refinement 'SHELXL97 (Sheldrick, 1997)'
_computing_structure_solution 'SHELXS97 (Sheldrick, 1997)'
_diffrn_ambient_temperature 298(2)
_diffrn_measured_fraction_theta_full 1.00
_diffrn_measured_fraction_theta_max 1.00
_diffrn_measurement_device_type 'Bruker APEX area-detector diffractometer'
_diffrn_measurement_method '\f and \w scan'
_diffrn_radiation_monochromator graphite
_diffrn_radiation_source 'fine-focus sealed tube'
_diffrn_radiation_type MoK\a
_diffrn_radiation_wavelength 0.71073
_diffrn_reflns_av_R_equivalents 0.041
_diffrn_reflns_av_sigmaI/netI 0.035
_diffrn_reflns_limit_h_max 30
_diffrn_reflns_limit_h_min -30
_diffrn_reflns_limit_k_max 9
_diffrn_reflns_limit_k_min -9
_diffrn_reflns_limit_l_max 14
_diffrn_reflns_limit_l_min -14
_diffrn_reflns_number 10239
_diffrn_reflns_theta_full 27.5
_diffrn_reflns_theta_max 27.5
_diffrn_reflns_theta_min 1.8
_diffrn_standards_decay_% 0
_diffrn_standards_interval_time 0
_diffrn_standards_number 0
_exptl_absorpt_coefficient_mu 1.44
_exptl_absorpt_correction_T_max 0.841
_exptl_absorpt_correction_T_min 0.434
_exptl_absorpt_correction_type multi-scan
_exptl_absorpt_process_details '(SADABS; Sheldrick, 1996)'
_exptl_crystal_colour Blue
_exptl_crystal_density_diffrn 1.677
_exptl_crystal_density_method 'not measured'
_exptl_crystal_description Plate
_exptl_crystal_F_000 972
_exptl_crystal_size_max 0.40
_exptl_crystal_size_mid 0.30
_exptl_crystal_size_min 0.12
_refine_diff_density_max 0.40
_refine_diff_density_min -0.48
_refine_ls_extinction_method none
_refine_ls_goodness_of_fit_ref 0.95
_refine_ls_hydrogen_treatment mixed
_refine_ls_matrix_type full
_refine_ls_number_parameters 144
_refine_ls_number_reflns 2139
_refine_ls_number_restraints 5
_refine_ls_restrained_S_all 0.95
_refine_ls_R_factor_all 0.039
_refine_ls_R_factor_gt 0.034
_refine_ls_shift/su_max 0.001
_refine_ls_shift/su_mean 0.001
_refine_ls_structure_factor_coef Fsqd
_refine_ls_weighting_details 'calc w=1/[\s^2^(Fo^2^)+(0.0477P)^2^] where P=(Fo^2^+2Fc^2^)/3'
_refine_ls_weighting_scheme calc
_refine_ls_wR_factor_gt 0.087
_refine_ls_wR_factor_ref 0.090
_reflns_number_gt 1744
_reflns_number_total 2139
_reflns_threshold_expression I>2\s(I)
_cod_data_source_file ya6187.cif
_cod_data_source_block I
_cod_depositor_comments
;
The following automatic conversions were performed:
'_symmetry_cell_setting' value 'Monoclinic' changed to 'monoclinic'
according to '/home/saulius/struct/CIF-dictionaries/cif_core.dic'
dictionary named 'cif_core.dic' version 2.4.1 from
2010-06-29.

'_exptl_absorpt_correction_type' value 'Multi-scan' changed
to 'multi-scan' according to
'/home/saulius/struct/CIF-dictionaries/cif_core.dic' dictionary named
'cif_core.dic' version 2.4.1 from 2010-06-29.

Automatic conversion script
Id: cif_fix_enum 1527 2010-12-29 10:47:43Z saulius 

The following automatic conversions were performed:

'_symmetry_cell_setting' value 'Monoclinic' changed to 'monoclinic'
according to /home/saulius/struct/CIF-dictionaries/cif_core.dic
dictionary named 'cif_core.dic' version 2.4.1 from
2010-06-29.

'_exptl_absorpt_correction_type' value 'Multi-scan'
changed to 'multi-scan' according to
/home/saulius/struct/CIF-dictionaries/cif_core.dic dictionary named
'cif_core.dic' version 2.4.1 from 2010-06-29.

Automatic conversion script
Id: cif_fix_values 1715 2011-07-08 13:25:40Z adriana 
;
_cod_original_cell_volume 1861.80(10)
_cod_original_sg_symbol_H-M 'C 2/c'
_cod_database_code 2203252
_cod_database_fobs_code 2203252

loop_
_symmetry_equiv_pos_as_xyz
'x, y, z'
'-x, y, -z+1/2'
'x+1/2, y+1/2, z'
'-x+1/2, y+1/2, -z+1/2'
'-x, -y, -z'
'x, -y, z-1/2'
'-x+1/2, -y+1/2, -z'
'x+1/2, -y+1/2, z-1/2'

loop_
_atom_site_label
_atom_site_fract_x
_atom_site_fract_y
_atom_site_fract_z
_atom_site_U_iso_or_equiv
_atom_site_adp_type
_atom_site_calc_flag
_atom_site_refinement_flags
_atom_site_occupancy
_atom_site_type_symbol
Cu1 0.2500 0.2500 0.0000 0.02280(10) Uani d S 1 Cu
S1 -0.02126(2) 0.26497(8) 0.08209(5) 0.0344(2) Uani d . 1 S
O1 -0.17033(7) 0.2496(2) -0.1354(2) 0.0403(4) Uani d . 1 O
O2 -0.14202(7) 0.2702(2) 0.0598(2) 0.0398(4) Uani d . 1 O
O1w 0.26990(10) 0.5376(2) 0.12280(10) 0.0356(4) Uani d D 1 O
N1 0.16490(10) 0.2402(2) 0.0191(2) 0.0252(4) Uani d . 1 N
N2 0.22690(10) 0.4358(3) -0.1326(2) 0.0280(4) Uani d D 1 N
C1 0.15150(10) 0.2612(2) 0.1263(2) 0.0273(4) Uani d . 1 C
C2 0.09510(10) 0.2676(2) 0.1459(2) 0.0285(5) Uani d . 1 C
C3 0.04890(10) 0.2527(2) 0.0496(2) 0.0256(4) Uani d . 1 C
C4 0.06240(10) 0.2284(3) -0.0617(2) 0.0302(5) Uani d . 1 C
C5 0.12020(10) 0.2222(3) -0.0726(2) 0.0295(5) Uani d . 1 C
C6 -0.06930(10) 0.2479(2) -0.0592(2) 0.0279(5) Uani d . 1 C
C7 -0.13300(10) 0.2574(2) -0.0429(2) 0.0295(5) Uani d . 1 C
H2n1 0.2020(10) 0.522(2) -0.113(2) 0.028(6) Uiso d D 1 H
H2n2 0.2570(10) 0.507(3) -0.141(2) 0.070(9) Uiso d D 1 H
H2n3 0.2090(10) 0.379(3) -0.2000(10) 0.055(8) Uiso d D 1 H
H1w1 0.2420(10) 0.612(3) 0.115(2) 0.036(6) Uiso d D 1 H
H1w2 0.2960(10) 0.601(3) 0.102(2) 0.039(7) Uiso d D 1 H
H1 0.1820 0.2722 0.1911 0.033 Uiso calc R 1 H
H2 0.0879 0.2816 0.2221 0.034 Uiso calc R 1 H
H4 0.0328 0.2166 -0.1280 0.036 Uiso calc R 1 H
H5 0.1288 0.2046 -0.1475 0.035 Uiso calc R 1 H
H6a -0.0614 0.3506 -0.1097 0.033 Uiso calc R 1 H
H6b -0.0625 0.1296 -0.0969 0.033 Uiso calc R 1 H

loop_
_atom_site_aniso_label
_atom_site_aniso_U_11
_atom_site_aniso_U_22
_atom_site_aniso_U_33
_atom_site_aniso_U_12
_atom_site_aniso_U_13
_atom_site_aniso_U_23
Cu1 0.0139(2) 0.0331(2) 0.0213(2) 0.00200(10) 0.00300(10) 0.00400(10)
S1 0.0159(3) 0.0559(4) 0.0317(3) 0.0003(2) 0.0056(2) -0.0022(2)
O1 0.0210(10) 0.0580(10) 0.0390(10) 0.0010(10) -0.0010(10) 0.0020(10)
O2 0.0230(10) 0.0600(10) 0.0370(10) 0.0010(10) 0.0080(10) -0.0020(10)
N1 0.0170(10) 0.0330(10) 0.0260(10) 0.0020(10) 0.0030(10) 0.0010(10)
N2 0.0230(10) 0.0360(10) 0.0240(10) 0.0030(10) 0.0030(10) 0.0030(10)
O1w 0.0260(10) 0.0450(10) 0.0380(10) 0.0000(10) 0.0090(10) -0.0030(10)
C1 0.0200(10) 0.0370(10) 0.0240(10) 0.0000(10) 0.0010(10) -0.0010(10)
C2 0.0210(10) 0.0380(10) 0.0270(10) 0.0010(10) 0.0060(10) -0.0010(10)
C3 0.0180(10) 0.0280(10) 0.0320(10) 0.0000(10) 0.0060(10) 0.0010(10)
C4 0.0190(10) 0.0430(10) 0.0270(10) -0.0010(10) 0.0000(10) -0.0020(10)
C5 0.0220(10) 0.0420(10) 0.0240(10) 0.0010(10) 0.0030(10) -0.0010(10)
C6 0.0190(10) 0.0330(10) 0.0310(10) 0.0010(10) 0.0050(10) 0.0000(10)
C7 0.0190(10) 0.0270(10) 0.0420(10) 0.0020(10) 0.0060(10) 0.0030(10)

loop_
_atom_type_symbol
_atom_type_description
_atom_type_scat_dispersion_real
_atom_type_scat_dispersion_imag
_atom_type_scat_source
C C 0.0033 0.0016 'International Tables Vol C Tables 4.2.6.8 and 6.1.1.4'
H H 0.0000 0.0000 'International Tables Vol C Tables 4.2.6.8 and 6.1.1.4'
N N 0.0061 0.0033 'International Tables Vol C Tables 4.2.6.8 and 6.1.1.4'
O O 0.0106 0.0060 'International Tables Vol C Tables 4.2.6.8 and 6.1.1.4'
S S 0.1246 0.1234 'International Tables Vol C Tables 4.2.6.8 and 6.1.1.4'
Cu Cu 0.3201 1.2651 'International Tables Vol C Tables 4.2.6.8 and 6.1.1.4'

loop_
_geom_angle_atom_site_label_1
_geom_angle_atom_site_label_2
_geom_angle_atom_site_label_3
_geom_angle_site_symmetry_1
_geom_angle_site_symmetry_3
_geom_angle
_geom_angle_publ_flag
N1 Cu1 N1 . 7 180 yes
N1 Cu1 N2 . . 88.90(10) yes
N1 Cu1 N2 . 7 91.10(10) yes
N1 Cu1 O1w . . 92.70(10) yes
N1 Cu1 O1w . 7 87.30(10) yes
N1 Cu1 N2 7 . 91.10(10) no
N1 Cu1 N2 7 7 88.90(10) no
N1 Cu1 O1w 7 . 87.30(10) no
N1 Cu1 O1w 7 7 92.70(10) no
N2 Cu1 N2 . 7 180 yes
N2 Cu1 O1w . . 83.70(10) yes
N2 Cu1 O1w . 7 96.30(10) yes
N2 Cu1 O1w 7 . 96.30(10) no
N2 Cu1 O1w 7 7 83.70(10) no
O1w Cu1 O1w . 7 180 yes
C3 S1 C6 . . 104.30(10) no
C5 N1 C1 . . 117.1(2) no
C5 N1 Cu1 . . 122.9(2) no
C1 N1 Cu1 . . 120.00(10) no
N1 C1 C2 . . 123.7(2) no
C1 C2 C3 . . 118.8(2) no
C4 C3 C2 . . 118.0(2) no
C4 C3 S1 . . 126.2(2) no
C2 C3 S1 . . 115.9(2) no
C5 C4 C3 . . 119.1(2) no
N1 C5 C4 . . 123.4(2) no
C7 C6 S1 . . 109.6(2) no
O1 C7 O2 . . 127.0(2) no
O1 C7 C6 . . 115.4(2) no
O2 C7 C6 . . 117.6(2) no
Cu1 N2 H2n1 . . 110.0(10) no
Cu1 N2 H2n2 . . 111(2) no
H2n1 N2 H2n2 . . 101(2) no
Cu1 N2 H2n3 . . 112(2) no
H2n1 N2 H2n3 . . 108(2) no
H2n2 N2 H2n3 . . 114(2) no
Cu1 O1w H1w1 . . 114(2) no
Cu1 O1w H1w2 . . 110(2) no
H1w1 O1w H1w2 . . 103(2) no
N1 C1 H1 . . 118.2 no
C2 C1 H1 . . 118.2 no
C1 C2 H2 . . 120.6 no
C3 C2 H2 . . 120.6 no
C5 C4 H4 . . 120.5 no
C3 C4 H4 . . 120.5 no
N1 C5 H5 . . 118.3 no
C4 C5 H5 . . 118.3 no
C7 C6 H6a . . 109.8 no
S1 C6 H6a . . 109.8 no
C7 C6 H6b . . 109.8 no
S1 C6 H6b . . 109.8 no
H6a C6 H6b . . 108.2 no

loop_
_geom_bond_atom_site_label_1
_geom_bond_atom_site_label_2
_geom_bond_site_symmetry_2
_geom_bond_distance
_geom_bond_publ_flag
Cu1 N1 . 2.033(2) yes
Cu1 N1 7 2.033(2) no
Cu1 N2 . 2.010(2) yes
Cu1 N2 7 2.010(2) no
Cu1 O1w . 2.472(2) yes
Cu1 O1w 7 2.472(2) no
S1 C3 . 1.745(2) no
S1 C6 . 1.795(2) no
O1 C7 . 1.242(3) no
O2 C7 . 1.245(3) no
N1 C5 . 1.340(3) no
N1 C1 . 1.339(3) no
C1 C2 . 1.373(3) no
C2 C3 . 1.394(3) no
C3 C4 . 1.388(3) no
C4 C5 . 1.375(3) no
C6 C7 . 1.530(3) no
N2 H2n1 . 0.890(10) no
N2 H2n2 . 0.880(10) no
N2 H2n3 . 0.890(10) no
O1w H1w1 . 0.830(10) no
O1w H1w2 . 0.820(10) no
C1 H1 . 0.93 no
C2 H2 . 0.93 no
C4 H4 . 0.93 no
C5 H5 . 0.93 no
C6 H6a . 0.97 no
C6 H6b . 0.97 no

loop_
_geom_hbond_atom_site_label_D
_geom_hbond_atom_site_label_H
_geom_hbond_atom_site_label_A
_geom_hbond_site_symmetry_A
_geom_hbond_distance_DH
_geom_hbond_distance_HA
_geom_hbond_distance_DA
_geom_hbond_angle_DHA
_geom_hbond_publ_flag
N2 H2n2 O1 3 0.880(10) 2.400(10) 3.267(2) 167(2) yes
N2 H2n1 O2 5_565 0.890(10) 2.200(10) 3.092(2) 178(2) yes
N2 H2n3 O1 2_554 0.890(10) 2.160(10) 3.045(2) 177(2) yes
O1w H1w1 O1 5_565 0.830(10) 1.980(10) 2.790(2) 164(2) yes
O1w H1w2 O2 3 0.820(10) 2.010(10) 2.828(2) 176(2) yes

loop_
_geom_torsion_atom_site_label_1
_geom_torsion_atom_site_label_2
_geom_torsion_atom_site_label_3
_geom_torsion_atom_site_label_4
_geom_torsion_site_symmetry_1
_geom_torsion
_geom_torsion_publ_flag
N2 Cu1 N1 C5 7 -133.8(2) no
N2 Cu1 N1 C5 . 46.2(2) no
O1w Cu1 N1 C5 7 -50.20(10) no
O1w Cu1 N1 C5 . 129.80(10) no
N2 Cu1 N1 C1 7 49.50(10) no
N2 Cu1 N1 C1 . -130.50(10) no
O1w Cu1 N1 C1 7 133.10(10) no
O1w Cu1 N1 C1 . -46.90(10) no
C5 N1 C1 C2 . -0.9(3) no
Cu1 N1 C1 C2 . 176.00(10) no
N1 C1 C2 C3 . -0.4(3) no
C1 C2 C3 C4 . 1.2(3) no
C1 C2 C3 S1 . -179.30(10) no
C6 S1 C3 C4 . -2.0(2) no
C6 S1 C3 C2 . 178.50(10) no
C2 C3 C4 C5 . -0.7(3) no
S1 C3 C4 C5 . 179.8(2) no
C1 N1 C5 C4 . 1.4(3) no
Cu1 N1 C5 C4 . -175.40(10) no
C3 C4 C5 N1 . -0.6(3) no
C3 S1 C6 C7 . -179.90(10) no
S1 C6 C7 O1 . 179.00(10) no
S1 C6 C7 O2 . -1.6(2) no
